data_4348172
loop_
_publ_author_name
'Gorla, Lingaraju'
'Mart\'i-Centelles, Vicente'
'Freimuth, Lena'
'Altava, Bel\'en'
'Burguete, M. Isabel'
'Luis, Santiago V.'

_publ_section_title
;
 Cu(2+), Zn(2+), and Ni(2+) Complexes of C2-Symmetric Pseudopeptides with
 an Aromatic Central Spacer.
;
_journal_issue 15
_journal_name_full 'Inorganic chemistry'
_journal_page_first 7617
_journal_page_last 7629
_journal_paper_doi 10.1021/acs.inorgchem.6b01066
_journal_volume 55
_journal_year 2016
_chemical_absolute_configuration syn
_chemical_formula_moiety 'C12 H12 N2 Ni0.5 O'
_chemical_formula_sum 'C12 H11 N Ni0.5 O2'
_chemical_formula_weight 230.57
_space_group_crystal_system tetragonal
_space_group_IT_number 92
_space_group_name_Hall 'P 4abw 2nw'
_space_group_name_H-M_alt 'P 41 21 2'
_atom_sites_solution_hydrogens mixed
_atom_sites_solution_primary direct
_audit_creation_date 2016-04-10
_audit_creation_method
;
Olex2 1.2
(compiled 2015.01.26 svn.r3150 for OlexSys, GUI svn.r4998)
;
_cell_angle_alpha 90
_cell_angle_beta 90
_cell_angle_gamma 90
_cell_formula_units_Z 8
_cell_length_a 11.81680(10)
_cell_length_b 11.81680(10)
_cell_length_c 14.84740(18)
_cell_measurement_reflns_used 11112
_cell_measurement_temperature 200
_cell_measurement_theta_max 72.4850
_cell_measurement_theta_min 3.7510
_cell_volume 2073.24(4)
_computing_cell_refinement
;
CrysAlisPro, Agilent Technologies,
Version 1.171.36.28 (release 01-02-2013 CrysAlis171 .NET)
(compiled Feb  1 2013,16:14:44)
;
_computing_data_collection
;
CrysAlisPro, Agilent Technologies,
Version 1.171.36.28 (release 01-02-2013 CrysAlis171 .NET)
(compiled Feb  1 2013,16:14:44)
;
_computing_data_reduction
;
CrysAlisPro, Agilent Technologies,
Version 1.171.36.28 (release 01-02-2013 CrysAlis171 .NET)
(compiled Feb  1 2013,16:14:44)
;
_computing_molecular_graphics 'Olex2 (Dolomanov et al., 2009)'
_computing_publication_material 'Olex2 (Dolomanov et al., 2009)'
_computing_structure_refinement 'ShelXL (Sheldrick, 2008)'
_computing_structure_solution 'ShelXS (Sheldrick, 2008)'
_diffrn_ambient_temperature 200
_diffrn_detector_area_resol_mean 20.8101
_diffrn_measured_fraction_theta_full 1.000
_diffrn_measured_fraction_theta_max 0.998
_diffrn_measurement_details
;
#__ type_ start__ end____ width___ exp.time_
  1 omega -129.00  -35.80   0.4000    1.0000
omega____ theta____ kappa____ phi______ frames
    -      -40.1930  178.0000  120.0000 233

#__ type_ start__ end____ width___ exp.time_
  2 omega  -29.00   33.00   0.4000    1.0000
omega____ theta____ kappa____ phi______ frames
    -      -40.1930   38.0000    0.0000 155

#__ type_ start__ end____ width___ exp.time_
  3 omega  -29.00   18.20   0.4000    1.0000
omega____ theta____ kappa____ phi______ frames
    -      -40.1930   38.0000 -180.0000 118

#__ type_ start__ end____ width___ exp.time_
  4 omega  -46.00  -20.00   0.4000    1.5000
omega____ theta____ kappa____ phi______ frames
    -      -61.5000   30.0000    0.0000 65

#__ type_ start__ end____ width___ exp.time_
  5 omega   87.00  117.00   0.4000    1.5000
omega____ theta____ kappa____ phi______ frames
    -      105.5400   45.0000  120.0000 75

#__ type_ start__ end____ width___ exp.time_
  6 omega   72.00   98.00   0.4000    1.5000
omega____ theta____ kappa____ phi______ frames
    -      105.5400  -45.0000  120.0000 65

#__ type_ start__ end____ width___ exp.time_
  7 omega   28.00   90.00   0.4000    1.5000
omega____ theta____ kappa____ phi______ frames
    -      105.5400  -30.0000 -120.0000 155

#__ type_ start__ end____ width___ exp.time_
  8 omega   28.00   85.20   0.4000    1.5000
omega____ theta____ kappa____ phi______ frames
    -      105.5400  -30.0000 -180.0000 143

#__ type_ start__ end____ width___ exp.time_
  9 omega   39.00   90.20   0.4000    1.5000
omega____ theta____ kappa____ phi______ frames
    -      105.5400  -45.0000    0.0000 128

#__ type_ start__ end____ width___ exp.time_
 10 omega   59.00   93.00   0.4000    1.5000
omega____ theta____ kappa____ phi______ frames
    -      105.5400  -45.0000  -60.0000 85

#__ type_ start__ end____ width___ exp.time_
 11 omega   16.00  160.00   0.4000    1.5000
omega____ theta____ kappa____ phi______ frames
    -      105.5400    0.0000  -60.0000 360

#__ type_ start__ end____ width___ exp.time_
 12 omega -114.00  -12.00   0.4000    1.0000
omega____ theta____ kappa____ phi______ frames
    -      -40.1930  -57.0000   30.0000 255

#__ type_ start__ end____ width___ exp.time_
 13 omega -114.00  -12.00   0.4000    1.0000
omega____ theta____ kappa____ phi______ frames
    -      -40.1930  -57.0000  120.0000 255

#__ type_ start__ end____ width___ exp.time_
 14 omega -119.00   -7.00   0.4000    1.0000
omega____ theta____ kappa____ phi______ frames
    -      -40.1930  -77.0000 -120.0000 280

#__ type_ start__ end____ width___ exp.time_
 15 omega -140.00  -28.00   0.4000    1.5000
omega____ theta____ kappa____ phi______ frames
    -      -61.5000  -77.0000  -30.0000 280

#__ type_ start__ end____ width___ exp.time_
 16 omega   72.00  178.00   0.4000    1.5000
omega____ theta____ kappa____ phi______ frames
    -      105.5400   77.0000  120.0000 265

#__ type_ start__ end____ width___ exp.time_
 17 omega   75.00  177.00   0.4000    1.5000
omega____ theta____ kappa____ phi______ frames
    -      105.5400   61.0000   60.0000 255

#__ type_ start__ end____ width___ exp.time_
 18 omega   75.00  177.00   0.4000    1.5000
omega____ theta____ kappa____ phi______ frames
    -      105.5400   30.0000    0.0000 255

#__ type_ start__ end____ width___ exp.time_
 19 omega   72.00  144.80   0.4000    1.5000
omega____ theta____ kappa____ phi______ frames
    -      105.5400   77.0000 -120.0000 182

#__ type_ start__ end____ width___ exp.time_
 20 omega   31.00  121.00   0.4000    1.5000
omega____ theta____ kappa____ phi______ frames
    -      105.5400 -125.0000 -150.0000 225
;
_diffrn_measurement_device_type 'SuperNova, Dual, Cu at zero, Atlas'
_diffrn_measurement_method '\w scans'
_diffrn_orient_matrix_UB_11 0.0520447000
_diffrn_orient_matrix_UB_12 0.0949249000
_diffrn_orient_matrix_UB_13 -0.0577823000
_diffrn_orient_matrix_UB_21 -0.0009012000
_diffrn_orient_matrix_UB_22 0.0794912000
_diffrn_orient_matrix_UB_23 0.0822417000
_diffrn_orient_matrix_UB_31 0.1195550000
_diffrn_orient_matrix_UB_32 -0.0406881000
_diffrn_orient_matrix_UB_33 0.0258213000
_diffrn_radiation_monochromator mirror
_diffrn_radiation_type CuK\a
_diffrn_radiation_wavelength 1.54184
_diffrn_reflns_av_R_equivalents 0.0279
_diffrn_reflns_av_unetI/netI 0.0103
_diffrn_reflns_Laue_measured_fraction_full 1.000
_diffrn_reflns_Laue_measured_fraction_max 0.998
_diffrn_reflns_limit_h_max 13
_diffrn_reflns_limit_h_min -13
_diffrn_reflns_limit_k_max 14
_diffrn_reflns_limit_k_min -14
_diffrn_reflns_limit_l_max 17
_diffrn_reflns_limit_l_min -18
_diffrn_reflns_number 19255
_diffrn_reflns_point_group_measured_fraction_full 1.000
_diffrn_reflns_point_group_measured_fraction_max 0.995
_diffrn_reflns_theta_full 67.684
_diffrn_reflns_theta_max 72.497
_diffrn_reflns_theta_min 4.783
_diffrn_source 'SuperNova (Cu) X-ray Source'
_exptl_absorpt_coefficient_mu 1.639
_exptl_absorpt_correction_T_max 1.00000
_exptl_absorpt_correction_T_min 0.94610
_exptl_absorpt_correction_type multi-scan
_exptl_absorpt_process_details
;
CrysAlisPro, Agilent Technologies,
Version 1.171.36.28 (release 01-02-2013 CrysAlis171 .NET)
(compiled Feb  1 2013,16:14:44)
Empirical absorption correction using spherical harmonics,
 implemented in SCALE3 ABSPACK scaling algorithm.
;
_exptl_crystal_colour
;
;
_exptl_crystal_density_diffrn 1.477
_exptl_crystal_description
;
;
_exptl_crystal_F_000 960
_exptl_crystal_size_max 0.2616
_exptl_crystal_size_mid 0.2186
_exptl_crystal_size_min 0.1611
_refine_diff_density_max 0.163
_refine_diff_density_min -0.150
_refine_diff_density_rms 0.032
_refine_ls_abs_structure_details
;
 Flack x determined using 789 quotients [(I+)-(I-)]/[(I+)+(I-)]
 (Parsons, Flack and Wagner, Acta Cryst. B69 (2013) 249-259).
;
_refine_ls_abs_structure_Flack 0.005(8)
_refine_ls_extinction_coef 0.0018(2)
_refine_ls_extinction_expression Fc^*^=kFc[1+0.001xFc^2^\l^3^/sin(2\q)]^-1/4^
_refine_ls_extinction_method 'SHELXL-2014/7 (Sheldrick 2014'
_refine_ls_goodness_of_fit_ref 1.105
_refine_ls_hydrogen_treatment mixed
_refine_ls_matrix_type full
_refine_ls_number_parameters 149
_refine_ls_number_reflns 2060
_refine_ls_number_restraints 0
_refine_ls_restrained_S_all 1.105
_refine_ls_R_factor_all 0.0222
_refine_ls_R_factor_gt 0.0218
_refine_ls_shift/su_max 0.001
_refine_ls_shift/su_mean 0.000
_refine_ls_structure_factor_coef Fsqd
_refine_ls_weighting_details 'w=1/[\s^2^(Fo^2^)+(0.0325P)^2^+0.3241P] where P=(Fo^2^+2Fc^2^)/3'
_refine_ls_weighting_scheme calc
_refine_ls_wR_factor_gt 0.0594
_refine_ls_wR_factor_ref 0.0598
_reflns_Friedel_coverage 0.655
_reflns_Friedel_fraction_full 1.000
_reflns_Friedel_fraction_max 0.990
_reflns_number_gt 2021
_reflns_number_total 2060
_reflns_threshold_expression 'I > 2\s(I)'
_cod_data_source_file ic6b01066_si_002.cif
_cod_data_source_block 10c-str1603
_cod_original_formula_sum 'C12 H11 N Ni0.50 O2'
_cod_database_code 4348172
_chemical_oxdiff_formula 'C24 H26 N4 O2 Ni'
_shelx_space_group_comment
;
The symmetry employed for this shelxl refinement is uniquely defined
by the following loop, which should always be used as a source of
symmetry information in preference to the above space-group names.
They are only intended as comments.
;
_reflns_odcompleteness_completeness 99.91
_reflns_odcompleteness_iscentric 1
_reflns_odcompleteness_theta 66.49
_olex2_refinement_description
;
1. Fixed Uiso
 At 1.2 times of:
  All C(H) groups, All C(H,H) groups
 At 1.5 times of:
  All N(H) groups
2.a Ternary CH refined with riding coordinates:
 C2(H2)
2.b Secondary CH2 refined with riding coordinates:
 C7(H7A,H7B)
2.c Aromatic/amide H refined with riding coordinates:
 C5(H5), C6(H6), C9(H9), C10(H10), C11(H11), C12(H12), C13(H13)
;

loop_
_space_group_symop_operation_xyz
'x, y, z'
'-y+1/2, x+1/2, z+1/4'
'-x, -y, z+1/2'
'y+1/2, -x+1/2, z+3/4'
'x+1/2, -y+1/2, -z+3/4'
'-x+1/2, y+1/2, -z+1/4'
'y, x, -z'
'-y, -x, -z+1/2'

loop_
_atom_site_label
_atom_site_type_symbol
_atom_site_fract_x
_atom_site_fract_y
_atom_site_fract_z
_atom_site_U_iso_or_equiv
_atom_site_adp_type
_atom_site_occupancy
_atom_site_site_symmetry_order
_atom_site_calc_flag
_atom_site_refinement_flags_posn
_atom_site_refinement_flags_adp
_atom_site_refinement_flags_occupancy
Ni1 Ni 0.71186(2) 0.71186(2) 0.5000 0.02976(14) Uani 1 2 d S T P
O1 O 0.51283(12) 0.70091(14) 0.28916(10) 0.0465(4) Uani 1 1 d . . .
N1 N 0.76199(15) 0.80817(15) 0.40478(11) 0.0368(4) Uani 1 1 d . . .
H1A H 0.764(2) 0.875(2) 0.4242(18) 0.055 Uiso 1 1 d R . .
H1B H 0.830(2) 0.787(2) 0.3931(17) 0.054(7) Uiso 1 1 d . . .
N3 N 0.61018(13) 0.65403(13) 0.41934(11) 0.0325(3) Uani 1 1 d . . .
C2 C 0.68709(17) 0.79684(18) 0.32433(12) 0.0389(4) Uani 1 1 d . . .
H2 H 0.6510 0.8721 0.3131 0.047 Uiso 1 1 calc R . .
C3 C 0.59293(16) 0.71163(18) 0.34319(12) 0.0357(4) Uani 1 1 d . . .
C4 C 0.54252(15) 0.56626(15) 0.45439(13) 0.0335(4) Uani 1 1 d . . .
C5 C 0.46133(16) 0.50370(17) 0.40852(16) 0.0413(5) Uani 1 1 d . . .
H5 H 0.4473 0.5172 0.3464 0.050 Uiso 1 1 calc R . .
C6 C 0.4011(2) 0.4213(2) 0.45447(16) 0.0531(6) Uani 1 1 d . . .
H6 H 0.3455 0.3782 0.4236 0.064 Uiso 1 1 calc R . .
C7 C 0.7524(2) 0.7633(2) 0.23892(14) 0.0510(5) Uani 1 1 d . . .
H7A H 0.6989 0.7613 0.1876 0.061 Uiso 1 1 calc R . .
H7B H 0.8095 0.8224 0.2260 0.061 Uiso 1 1 calc R . .
C8 C 0.81156(19) 0.6503(2) 0.24501(15) 0.0491(5) Uani 1 1 d . . .
C9 C 0.7519(2) 0.5482(2) 0.24671(19) 0.0576(6) Uani 1 1 d . . .
H9 H 0.6717 0.5491 0.2419 0.069 Uiso 1 1 calc R . .
C10 C 0.8075(3) 0.4462(2) 0.2552(2) 0.0719(8) Uani 1 1 d . . .
H10 H 0.7651 0.3779 0.2558 0.086 Uiso 1 1 calc R . .
C11 C 0.9240(3) 0.4418(3) 0.2631(2) 0.0754(9) Uani 1 1 d . . .
H11 H 0.9618 0.3717 0.2717 0.091 Uiso 1 1 calc R . .
C12 C 0.9841(2) 0.5422(3) 0.2581(2) 0.0782(9) Uani 1 1 d . . .
H12 H 1.0644 0.5408 0.2608 0.094 Uiso 1 1 calc R . .
C13 C 0.9287(2) 0.6437(3) 0.24928(19) 0.0642(7) Uani 1 1 d . . .
H13 H 0.9718 0.7115 0.2460 0.077 Uiso 1 1 calc R . .

loop_
_atom_site_aniso_label
_atom_site_aniso_U_11
_atom_site_aniso_U_22
_atom_site_aniso_U_33
_atom_site_aniso_U_23
_atom_site_aniso_U_13
_atom_site_aniso_U_12
Ni1 0.02843(16) 0.02843(16) 0.0324(2) 0.00162(12) -0.00162(12) -0.00085(17)
O1 0.0407(8) 0.0534(9) 0.0455(8) 0.0080(7) -0.0140(6) -0.0039(7)
N1 0.0369(9) 0.0355(9) 0.0380(8) 0.0019(6) -0.0020(7) -0.0050(7)
N3 0.0310(8) 0.0310(8) 0.0356(8) 0.0019(6) -0.0020(6) -0.0007(6)
C2 0.0425(11) 0.0355(9) 0.0388(9) 0.0067(8) -0.0061(8) -0.0022(9)
C3 0.0338(9) 0.0358(9) 0.0376(8) 0.0002(9) -0.0030(7) 0.0023(8)
C4 0.0299(9) 0.0297(9) 0.0408(10) 0.0002(7) 0.0006(8) 0.0023(7)
C5 0.0387(10) 0.0407(11) 0.0446(10) -0.0039(8) -0.0038(8) -0.0040(9)
C6 0.0491(13) 0.0533(14) 0.0568(12) -0.0070(11) -0.0024(11) -0.0201(11)
C7 0.0582(13) 0.0586(14) 0.0361(10) 0.0040(9) 0.0015(9) -0.0190(10)
C8 0.0479(12) 0.0612(13) 0.0382(10) -0.0132(10) 0.0090(10) -0.0148(10)
C9 0.0435(12) 0.0614(15) 0.0679(14) -0.0123(13) 0.0081(12) -0.0105(10)
C10 0.0635(17) 0.0581(15) 0.094(2) -0.0178(16) 0.0192(17) -0.0100(12)
C11 0.0624(17) 0.0745(19) 0.089(2) -0.0177(17) 0.0134(16) 0.0098(14)
C12 0.0446(14) 0.097(2) 0.093(2) -0.036(2) 0.0045(15) -0.0028(14)
C13 0.0466(13) 0.0764(18) 0.0695(15) -0.0295(16) 0.0104(13) -0.0195(11)

loop_
_atom_type_symbol
_atom_type_description
_atom_type_scat_dispersion_real
_atom_type_scat_dispersion_imag
_atom_type_scat_source
C C 0.0181 0.0091 'International Tables Vol C Tables 4.2.6.8 and 6.1.1.4'
H H 0.0000 0.0000 'International Tables Vol C Tables 4.2.6.8 and 6.1.1.4'
N N 0.0311 0.0180 'International Tables Vol C Tables 4.2.6.8 and 6.1.1.4'
Ni Ni -3.0029 0.5091 'International Tables Vol C Tables 4.2.6.8 and 6.1.1.4'
O O 0.0492 0.0322 'International Tables Vol C Tables 4.2.6.8 and 6.1.1.4'

loop_
_geom_angle_atom_site_label_1
_geom_angle_atom_site_label_2
_geom_angle_atom_site_label_3
_geom_angle
_geom_angle_site_symmetry_1
_geom_angle_site_symmetry_3
N1 Ni1 N1 100.28(10) . 7_556
N3 Ni1 N1 86.66(7) . .
N3 Ni1 N1 172.96(7) . 7_556
N3 Ni1 N1 86.66(7) 7_556 7_556
N3 Ni1 N1 172.96(7) 7_556 .
N3 Ni1 N3 86.43(10) 7_556 .
Ni1 N1 H1A 108.2(18) . .
Ni1 N1 H1B 105.4(18) . .
H1A N1 H1B 109(2) . .
C2 N1 Ni1 110.80(12) . .
C2 N1 H1A 111.8(18) . .
C2 N1 H1B 111.4(17) . .
C3 N3 Ni1 117.65(13) . .
C3 N3 C4 126.96(17) . .
C4 N3 Ni1 113.95(12) . .
N1 C2 H2 107.8 . .
N1 C2 C3 110.15(15) . .
N1 C2 C7 112.69(17) . .
C3 C2 H2 107.8 . .
C3 C2 C7 110.32(17) . .
C7 C2 H2 107.8 . .
O1 C3 N3 127.49(19) . .
O1 C3 C2 120.14(17) . .
N3 C3 C2 112.36(16) . .
N3 C4 C4 112.83(10) . 7_556
C5 C4 N3 127.03(18) . .
C5 C4 C4 120.12(12) . 7_556
C4 C5 H5 120.4 . .
C6 C5 C4 119.1(2) . .
C6 C5 H5 120.4 . .
C5 C6 C6 120.68(13) . 7_556
C5 C6 H6 119.7 . .
C6 C6 H6 119.7 7_556 .
C2 C7 H7A 108.7 . .
C2 C7 H7B 108.7 . .
H7A C7 H7B 107.6 . .
C8 C7 C2 114.29(16) . .
C8 C7 H7A 108.7 . .
C8 C7 H7B 108.7 . .
C9 C8 C7 122.1(2) . .
C13 C8 C7 120.9(2) . .
C13 C8 C9 117.0(3) . .
C8 C9 H9 119.5 . .
C10 C9 C8 121.0(2) . .
C10 C9 H9 119.5 . .
C9 C10 H10 119.5 . .
C9 C10 C11 121.0(3) . .
C11 C10 H10 119.5 . .
C10 C11 H11 120.8 . .
C10 C11 C12 118.3(3) . .
C12 C11 H11 120.8 . .
C11 C12 H12 119.7 . .
C13 C12 C11 120.6(3) . .
C13 C12 H12 119.7 . .
C8 C13 H13 119.0 . .
C12 C13 C8 121.9(3) . .
C12 C13 H13 119.0 . .

loop_
_geom_bond_atom_site_label_1
_geom_bond_atom_site_label_2
_geom_bond_distance
_geom_bond_site_symmetry_2
Ni1 N1 1.9091(17) 7_556
Ni1 N1 1.9091(17) .
Ni1 N3 1.8290(16) .
Ni1 N3 1.8290(16) 7_556
O1 C3 1.247(2) .
N1 H1A 0.84(3) .
N1 H1B 0.86(3) .
N1 C2 1.493(2) .
N3 C3 1.335(3) .
N3 C4 1.409(2) .
C2 H2 1.0000 .
C2 C3 1.527(3) .
C2 C7 1.537(3) .
C4 C4 1.411(4) 7_556
C4 C5 1.389(3) .
C5 H5 0.9500 .
C5 C6 1.385(3) .
C6 C6 1.394(5) 7_556
C6 H6 0.9500 .
C7 H7A 0.9900 .
C7 H7B 0.9900 .
C7 C8 1.510(4) .
C8 C9 1.397(3) .
C8 C13 1.387(3) .
C9 H9 0.9500 .
C9 C10 1.379(4) .
C10 H10 0.9500 .
C10 C11 1.383(4) .
C11 H11 0.9500 .
C11 C12 1.384(4) .
C12 H12 0.9500 .
C12 C13 1.374(4) .
C13 H13 0.9500 .

loop_
_geom_torsion_atom_site_label_1
_geom_torsion_atom_site_label_2
_geom_torsion_atom_site_label_3
_geom_torsion_atom_site_label_4
_geom_torsion
_geom_torsion_site_symmetry_1
_geom_torsion_site_symmetry_4
Ni1 N1 C2 C3 0.2(2) . .
Ni1 N1 C2 C7 -123.51(16) . .
Ni1 N3 C3 O1 -163.90(18) . .
Ni1 N3 C3 C2 17.4(2) . .
Ni1 N3 C4 C4 1.0(2) . 7_556
Ni1 N3 C4 C5 -177.50(16) . .
N1 Ni1 N3 C3 -14.40(14) . .
N1 Ni1 N3 C4 178.29(13) . .
N1 C2 C3 O1 170.55(18) . .
N1 C2 C3 N3 -10.6(2) . .
N1 C2 C7 C8 61.5(2) . .
N3 Ni1 N3 C3 166.94(17) 7_556 .
N3 Ni1 N3 C4 -0.37(9) 7_556 .
N3 C4 C5 C6 -178.9(2) . .
C2 C7 C8 C9 70.0(3) . .
C2 C7 C8 C13 -109.9(3) . .
C3 N3 C4 C4 -164.9(2) . 7_556
C3 N3 C4 C5 16.6(3) . .
C3 C2 C7 C8 -62.1(2) . .
C4 N3 C3 O1 1.5(3) . .
C4 N3 C3 C2 -177.16(17) . .
C4 C4 C5 C6 2.6(3) 7_556 .
C4 C5 C6 C6 0.0(5) . 7_556
C7 C2 C3 O1 -64.4(3) . .
C7 C2 C3 N3 114.41(18) . .
C7 C8 C9 C10 -177.9(3) . .
C7 C8 C13 C12 177.6(3) . .
C8 C9 C10 C11 0.5(5) . .
C9 C8 C13 C12 -2.3(4) . .
C9 C10 C11 C12 -2.8(6) . .
C10 C11 C12 C13 2.6(5) . .
C11 C12 C13 C8 0.0(5) . .
C13 C8 C9 C10 2.1(4) . .
